data_2020657
loop_
_publ_author_name
'Ren, Yi'
'Lee, Semin'
'Bertke, Jeffery'
'Gray, Danielle L.'
'Moore, Jeffrey S.'

_publ_section_title
;
 Synthesis and structures of
 11,11,12,12-tetracyano-2,6-diiodo-9,10-anthraquinodimethane and its 2:1
 cocrystals with anthracene, pyrene and tetrathiafulvalene
;
_journal_issue 12
_journal_name_full 'Acta Crystallographica Section C'
_journal_page_first 923
_journal_page_last 931
_journal_paper_doi 10.1107/S2053229616016387
_journal_volume 72
_journal_year 2016
_chemical_formula_iupac 'C20 H6 I2 N4, 0.5(C14 H10)'
_chemical_formula_moiety 'C20 H6 I2 N4, 0.5(C14 H10)'
_chemical_formula_sum 'C27 H11 I2 N4'
_chemical_formula_weight 645.20
_chemical_name_systematic
;
11,11,12,12-Tetracyano-2,6-diiodo-9,10-anthraquinodimethane--anthracene (2/1)
;
_space_group_crystal_system monoclinic
_space_group_IT_number 14
_space_group_name_Hall '-P 2yn'
_space_group_name_H-M_alt 'P 1 21/n 1'
_symmetry_space_group_name_Hall '-P 2yn'
_symmetry_space_group_name_H-M 'P 1 21/n 1'
_atom_sites_solution_hydrogens geom
_audit_creation_method SHELXL-2014/7
_cell_angle_alpha 90
_cell_angle_beta 105.115(3)
_cell_angle_gamma 90
_cell_formula_units_Z 4
_cell_length_a 13.7727(9)
_cell_length_b 8.5843(5)
_cell_length_c 20.5752(13)
_cell_measurement_reflns_used 8277
_cell_measurement_temperature 273(2)
_cell_measurement_theta_max 27.16
_cell_measurement_theta_min 2.58
_cell_volume 2348.4(3)
_computing_cell_refinement
;
SAINT (Bruker, 2014)
;
_computing_data_collection
;
APEX2 (Bruker, 2014)
;
_computing_data_reduction
;
<i>XPREP</i> (Bruker, 2014) and SADABS (Bruker, 2014)
;
_computing_molecular_graphics
;
SHELXTL (Bruker, 2014) and OLEX2 (Dolomanov <i>et al.</i>,
2009)
;
_computing_publication_material
;
<i>XCIF</i> (Bruker, 2014)
;
_computing_structure_refinement
;
SHELXL2014 (Sheldrick, 2015b)
;
_computing_structure_solution
;
SHELXT2014 (Sheldrick, 2015a)
;
_diffrn_ambient_temperature 273(2)
_diffrn_measured_fraction_theta_full 0.999
_diffrn_measured_fraction_theta_max 0.997
_diffrn_measurement_device 'Bruker Kappa APEXII CCD'
_diffrn_measurement_method 'profile data from \w scans'
_diffrn_radiation_monochromator graphite
_diffrn_radiation_source 'fine-focus sealed tube'
_diffrn_radiation_type MoK\a
_diffrn_radiation_wavelength 0.71073
_diffrn_reflns_av_R_equivalents 0.0404
_diffrn_reflns_limit_h_max 17
_diffrn_reflns_limit_h_min -17
_diffrn_reflns_limit_k_max 11
_diffrn_reflns_limit_k_min -11
_diffrn_reflns_limit_l_max 21
_diffrn_reflns_limit_l_min -26
_diffrn_reflns_number 21378
_diffrn_reflns_theta_full 25.242
_diffrn_reflns_theta_max 27.166
_diffrn_reflns_theta_min 2.824
_exptl_absorpt_coefficient_mu 2.701
_exptl_absorpt_correction_T_max 0.87935
_exptl_absorpt_correction_T_min 0.68128
_exptl_absorpt_correction_type integration
_exptl_absorpt_process_details
;
(SADABS; Bruker, 2014)
;
_exptl_crystal_colour orange
_exptl_crystal_density_diffrn 1.825
_exptl_crystal_density_method 'not measured'
_exptl_crystal_description plate
_exptl_crystal_F_000 1228
_exptl_crystal_size_max 0.22
_exptl_crystal_size_mid 0.213
_exptl_crystal_size_min 0.081
_refine_diff_density_max 0.874
_refine_diff_density_min -0.916
_refine_ls_extinction_method none
_refine_ls_goodness_of_fit_ref 1.047
_refine_ls_hydrogen_treatment constr
_refine_ls_matrix_type full
_refine_ls_number_parameters 362
_refine_ls_number_reflns 5201
_refine_ls_number_restraints 198
_refine_ls_restrained_S_all 1.030
_refine_ls_R_factor_all 0.0357
_refine_ls_R_factor_gt 0.0277
_refine_ls_shift/su_max 0.002
_refine_ls_shift/su_mean 0.000
_refine_ls_structure_factor_coef Fsqd
_refine_ls_weighting_details 'w=1/[\s^2^(Fo^2^)+(0.0255P)^2^+1.9565P] where P=(Fo^2^+2Fc^2^)/3'
_refine_ls_weighting_scheme calc
_refine_ls_wR_factor_gt 0.0687
_refine_ls_wR_factor_ref 0.0734
_reflns_number_gt 4344
_reflns_number_total 5201
_reflns_threshold_expression 'I > 2\s(I)'
_cod_data_source_file yo3023sup1.cif
_cod_data_source_block I
_cod_depositor_comments 'Adding full bibliography for 2020656--2020659.cif.'
_cod_database_code 2020657
_cod_database_fobs_code 2020657
_shelx_space_group_comment
;
The symmetry employed for this shelxl refinement is uniquely defined
by the following loop, which should always be used as a source of
symmetry information in preference to the above space-group names.
They are only intended as comments.
;
_shelx_estimated_absorpt_t_min 0.588
_shelx_estimated_absorpt_t_max 0.811

loop_
_space_group_symop_operation_xyz
'x, y, z'
'-x+1/2, y+1/2, -z+1/2'
'-x, -y, -z'
'x-1/2, -y-1/2, z-1/2'

loop_
_atom_site_type_symbol
_atom_site_label
_atom_site_fract_x
_atom_site_fract_y
_atom_site_fract_z
_atom_site_U_iso_or_equiv
_atom_site_adp_type
_atom_site_calc_flag
_atom_site_occupancy
_atom_site_disorder_assembly
_atom_site_disorder_group
I I1 0.80023(2) -0.06182(2) 0.27495(2) 0.04243(7) Uani d 1 . .
I I2 0.88708(2) -0.07183(3) 0.81408(2) 0.05564(8) Uani d 1 . .
N N1 0.4533(2) -0.2878(4) 0.46726(16) 0.0570(8) Uani d 1 . .
N N2 0.5193(2) -0.0972(4) 0.66344(16) 0.0587(8) Uani d 1 . .
N N3 0.6795(2) 0.4264(3) 0.37357(14) 0.0514(7) Uani d 1 . .
N N4 0.7651(2) 0.5770(3) 0.57558(14) 0.0457(6) Uani d 1 . .
C C1 0.7533(2) -0.0610(3) 0.36362(14) 0.0319(6) Uani d 1 . .
C C2 0.7029(2) -0.1914(3) 0.37856(14) 0.0358(6) Uani d 1 . .
H H2A 0.6886 -0.2744 0.3486 0.043 Uiso calc 1 . .
C C3 0.6745(2) -0.1969(3) 0.43776(14) 0.0322(6) Uani d 1 . .
H H3A 0.6413 -0.2847 0.4476 0.039 Uiso calc 1 . .
C C4 0.69455(19) -0.0733(3) 0.48342(13) 0.0268(5) Uani d 1 . .
C C5 0.66956(19) -0.0753(3) 0.54877(13) 0.0270(5) Uani d 1 . .
C C6 0.74263(18) 0.0061(3) 0.60332(13) 0.0274(5) Uani d 1 . .
C C7 0.7695(2) -0.0525(3) 0.66834(14) 0.0338(6) Uani d 1 . .
H H7A 0.7392 -0.1424 0.6789 0.041 Uiso calc 1 . .
C C8 0.8421(2) 0.0244(4) 0.71756(14) 0.0368(6) Uani d 1 . .
C C9 0.8860(2) 0.1599(3) 0.70255(14) 0.0387(6) Uani d 1 . .
H H9A 0.9335 0.2116 0.7361 0.046 Uiso calc 1 . .
C C10 0.8594(2) 0.2183(3) 0.63781(14) 0.0335(6) Uani d 1 . .
H H10A 0.8887 0.3100 0.6281 0.040 Uiso calc 1 . .
C C11 0.78929(18) 0.1415(3) 0.58699(12) 0.0267(5) Uani d 1 . .
C C12 0.76325(18) 0.1893(3) 0.51620(12) 0.0257(5) Uani d 1 . .
C C13 0.74330(18) 0.0599(3) 0.46719(13) 0.0261(5) Uani d 1 . .
C C14 0.77265(19) 0.0651(3) 0.40707(13) 0.0289(5) Uani d 1 . .
H H14A 0.8050 0.1527 0.3963 0.035 Uiso calc 1 . .
C C15 0.58413(19) -0.1388(3) 0.55841(13) 0.0302(5) Uani d 1 . .
C C16 0.5121(2) -0.2219(3) 0.50680(16) 0.0378(6) Uani d 1 . .
C C17 0.5517(2) -0.1170(3) 0.61862(15) 0.0378(6) Uani d 1 . .
C C18 0.75180(19) 0.3408(3) 0.49645(13) 0.0284(5) Uani d 1 . .
C C19 0.7134(2) 0.3856(3) 0.42720(15) 0.0339(6) Uani d 1 . .
C C20 0.7616(2) 0.4700(3) 0.54249(14) 0.0321(6) Uani d 1 . .
C C21 0.0347(13) 0.5813(15) 0.6384(6) 0.056(2) Uani d 0.64(3) A 1
H H21A 0.0581 0.5070 0.6717 0.067 Uiso calc 0.64(3) A 1
C C22 0.0138(8) 0.7271(17) 0.6548(6) 0.056(2) Uani d 0.64(3) A 1
H H22A 0.0236 0.7538 0.6999 0.067 Uiso calc 0.64(3) A 1
C C23 -0.0229(8) 0.8398(13) 0.6045(8) 0.056(2) Uani d 0.64(3) A 1
H H23A -0.0357 0.9403 0.6169 0.067 Uiso calc 0.64(3) A 1
C C24 -0.0399(11) 0.8040(13) 0.5380(7) 0.0518(18) Uani d 0.64(3) A 1
H H24A -0.0641 0.8800 0.5056 0.062 Uiso calc 0.64(3) A 1
C C25 -0.021(2) 0.6496(16) 0.5176(5) 0.0454(16) Uani d 0.64(3) A 1
C C26 -0.0409(12) 0.6062(14) 0.4505(5) 0.0456(19) Uani d 0.64(3) A 1
H H26A -0.0691 0.6789 0.4175 0.055 Uiso calc 0.64(3) A 1
C C27 -0.0204(18) 0.4574(16) 0.4311(8) 0.042(2) Uani d 0.64(3) A 1
C C21B 0.044(2) 0.539(3) 0.6403(11) 0.057(3) Uani d 0.36(3) A 2
H H21B 0.0732 0.4591 0.6693 0.068 Uiso calc 0.36(3) A 2
C C22B 0.0259(15) 0.675(3) 0.6669(10) 0.060(3) Uani d 0.36(3) A 2
H H22B 0.0391 0.6845 0.7134 0.072 Uiso calc 0.36(3) A 2
C C23B -0.0122(14) 0.805(2) 0.6262(12) 0.054(3) Uani d 0.36(3) A 2
H H23B -0.0224 0.8986 0.6462 0.065 Uiso calc 0.36(3) A 2
C C24B -0.034(2) 0.795(2) 0.5578(11) 0.050(3) Uani d 0.36(3) A 2
H H24B -0.0604 0.8803 0.5313 0.060 Uiso calc 0.36(3) A 2
C C25B -0.017(4) 0.651(3) 0.5271(9) 0.046(2) Uani d 0.36(3) A 2
C C26B -0.033(2) 0.632(3) 0.4583(10) 0.043(2) Uani d 0.36(3) A 2
H H26B -0.0532 0.7175 0.4303 0.052 Uiso calc 0.36(3) A 2
C C27B -0.020(3) 0.489(3) 0.4299(14) 0.042(3) Uani d 0.36(3) A 2

loop_
_atom_site_aniso_label
_atom_site_aniso_U_11
_atom_site_aniso_U_22
_atom_site_aniso_U_33
_atom_site_aniso_U_12
_atom_site_aniso_U_13
_atom_site_aniso_U_23
I1 0.05931(14) 0.04209(12) 0.02975(12) -0.00404(8) 0.01848(9) -0.00580(7)
I2 0.05716(15) 0.07823(18) 0.02677(12) -0.00482(11) 0.00242(9) 0.01191(9)
N1 0.0429(15) 0.0708(19) 0.0576(19) -0.0154(14) 0.0139(14) -0.0189(15)
N2 0.0556(18) 0.078(2) 0.0482(19) 0.0041(15) 0.0231(15) 0.0130(15)
N3 0.081(2) 0.0377(14) 0.0370(16) 0.0103(13) 0.0181(14) 0.0064(11)
N4 0.0576(17) 0.0324(13) 0.0470(16) -0.0002(11) 0.0134(13) -0.0047(11)
C1 0.0389(14) 0.0324(13) 0.0255(14) 0.0057(11) 0.0103(11) 0.0009(10)
C2 0.0471(16) 0.0272(13) 0.0322(15) 0.0005(11) 0.0087(12) -0.0050(11)
C3 0.0384(15) 0.0237(12) 0.0342(15) -0.0001(10) 0.0091(11) 0.0022(10)
C4 0.0296(13) 0.0249(12) 0.0246(13) 0.0029(9) 0.0048(10) 0.0034(9)
C5 0.0296(13) 0.0224(11) 0.0280(13) 0.0027(9) 0.0055(10) 0.0045(9)
C6 0.0281(13) 0.0288(12) 0.0253(13) 0.0014(10) 0.0069(10) 0.0018(10)
C7 0.0358(14) 0.0376(14) 0.0281(14) 0.0009(11) 0.0087(11) 0.0057(11)
C8 0.0385(15) 0.0501(17) 0.0213(14) 0.0049(12) 0.0068(11) 0.0027(11)
C9 0.0373(15) 0.0478(17) 0.0291(15) -0.0014(12) 0.0053(12) -0.0085(12)
C10 0.0374(14) 0.0328(14) 0.0305(14) -0.0046(11) 0.0095(11) -0.0042(11)
C11 0.0279(12) 0.0274(12) 0.0244(13) 0.0029(10) 0.0062(10) 0.0002(10)
C12 0.0243(12) 0.0271(12) 0.0263(13) -0.0012(9) 0.0078(10) 0.0002(10)
C13 0.0274(12) 0.0250(12) 0.0257(13) 0.0029(10) 0.0064(10) 0.0016(9)
C14 0.0330(13) 0.0266(12) 0.0284(14) 0.0004(10) 0.0101(11) 0.0028(10)
C15 0.0317(13) 0.0273(12) 0.0305(14) 0.0005(10) 0.0060(11) 0.0053(10)
C16 0.0337(15) 0.0376(15) 0.0431(17) -0.0017(12) 0.0118(13) 0.0022(13)
C17 0.0345(15) 0.0410(15) 0.0380(17) -0.0011(12) 0.0093(12) 0.0092(12)
C18 0.0311(13) 0.0268(12) 0.0288(13) -0.0030(10) 0.0105(10) -0.0010(10)
C19 0.0477(16) 0.0225(12) 0.0347(16) 0.0017(11) 0.0163(13) 0.0024(11)
C20 0.0362(14) 0.0285(13) 0.0323(15) -0.0015(10) 0.0103(11) 0.0028(11)
C21 0.043(4) 0.057(6) 0.064(4) 0.002(4) 0.010(3) -0.002(4)
C22 0.044(3) 0.058(5) 0.064(4) 0.003(4) 0.010(3) -0.006(4)
C23 0.036(3) 0.056(4) 0.073(5) 0.007(3) 0.011(3) -0.007(4)
C24 0.034(3) 0.051(3) 0.069(4) 0.003(2) 0.011(4) -0.005(3)
C25 0.026(3) 0.042(3) 0.068(4) 0.001(2) 0.011(4) 0.001(3)
C26 0.030(3) 0.042(4) 0.061(3) -0.002(3) 0.005(3) 0.006(3)
C27 0.025(3) 0.039(5) 0.062(3) -0.004(5) 0.010(2) -0.002(4)
C21B 0.035(5) 0.058(7) 0.070(5) 0.004(6) 0.002(4) -0.004(5)
C22B 0.043(4) 0.061(6) 0.071(5) 0.003(5) 0.003(4) -0.007(5)
C23B 0.039(4) 0.055(5) 0.068(6) 0.009(4) 0.011(5) -0.010(4)
C24B 0.031(4) 0.049(4) 0.069(6) 0.006(3) 0.012(5) -0.008(5)
C25B 0.028(4) 0.046(4) 0.066(5) -0.001(4) 0.013(5) -0.006(4)
C26B 0.028(4) 0.035(5) 0.065(4) 0.001(4) 0.011(4) 0.000(4)
C27B 0.028(4) 0.036(7) 0.060(5) -0.002(6) 0.009(4) 0.004(5)

loop_
_atom_type_symbol
_atom_type_description
_atom_type_scat_dispersion_real
_atom_type_scat_dispersion_imag
_atom_type_scat_source
C C 0.0033 0.0016 'International Tables Vol C Tables 4.2.6.8 and 6.1.1.4'
H H 0.0000 0.0000 'International Tables Vol C Tables 4.2.6.8 and 6.1.1.4'
N N 0.0061 0.0033 'International Tables Vol C Tables 4.2.6.8 and 6.1.1.4'
I I -0.4742 1.8119 'International Tables Vol C Tables 4.2.6.8 and 6.1.1.4'

loop_
_exptl_crystal_face_index_h
_exptl_crystal_face_index_k
_exptl_crystal_face_index_l
_exptl_crystal_face_perp_dist
1.00 0.00 0.00 0.0400
-1.00 0.00 0.00 0.1000
0.00 1.00 0.00 0.1100
0.00 -1.00 0.00 0.0870
0.00 0.00 1.00 0.0100
0.00 0.00 -1.00 0.0400

loop_
_geom_angle_atom_site_label_1
_geom_angle_atom_site_label_2
_geom_angle_atom_site_label_3
_geom_angle_site_symmetry_1
_geom_angle_site_symmetry_3
_geom_angle
C14 C1 C2 . . 120.6(2)
C14 C1 I1 . . 120.99(19)
C2 C1 I1 . . 118.40(19)
C3 C2 C1 . . 119.8(2)
C3 C2 H2A . . 120.1
C1 C2 H2A . . 120.1
C2 C3 C4 . . 121.2(2)
C2 C3 H3A . . 119.4
C4 C3 H3A . . 119.4
C3 C4 C13 . . 118.7(2)
C3 C4 C5 . . 123.6(2)
C13 C4 C5 . . 117.7(2)
C15 C5 C4 . . 123.8(2)
C15 C5 C6 . . 121.7(2)
C4 C5 C6 . . 114.5(2)
C7 C6 C11 . . 120.4(2)
C7 C6 C5 . . 121.4(2)
C11 C6 C5 . . 118.2(2)
C6 C7 C8 . . 119.4(2)
C6 C7 H7A . . 120.3
C8 C7 H7A . . 120.3
C9 C8 C7 . . 120.7(3)
C9 C8 I2 . . 120.4(2)
C7 C8 I2 . . 118.9(2)
C10 C9 C8 . . 120.0(3)
C10 C9 H9A . . 120.0
C8 C9 H9A . . 120.0
C9 C10 C11 . . 120.7(3)
C9 C10 H10A . . 119.6
C11 C10 H10A . . 119.6
C10 C11 C6 . . 118.8(2)
C10 C11 C12 . . 123.8(2)
C6 C11 C12 . . 117.3(2)
C18 C12 C11 . . 123.0(2)
C18 C12 C13 . . 121.9(2)
C11 C12 C13 . . 114.9(2)
C14 C13 C4 . . 120.1(2)
C14 C13 C12 . . 122.3(2)
C4 C13 C12 . . 117.6(2)
C1 C14 C13 . . 119.6(2)
C1 C14 H14A . . 120.2
C13 C14 H14A . . 120.2
C5 C15 C17 . . 123.4(3)
C5 C15 C16 . . 123.3(2)
C17 C15 C16 . . 113.1(2)
N1 C16 C15 . . 178.0(3)
N2 C17 C15 . . 175.1(3)
C12 C18 C19 . . 122.5(2)
C12 C18 C20 . . 123.8(2)
C19 C18 C20 . . 113.1(2)
N3 C19 C18 . . 176.2(3)
N4 C20 C18 . . 175.6(3)
C22 C21 C27 . 3_566 118.9(10)
C22 C21 H21A . . 120.5
C27 C21 H21A 3_566 . 120.5
C21 C22 C23 . . 120.8(6)
C21 C22 H22A . . 119.6
C23 C22 H22A . . 119.6
C24 C23 C22 . . 121.2(6)
C24 C23 H23A . . 119.4
C22 C23 H23A . . 119.4
C23 C24 C25 . . 120.4(6)
C23 C24 H24A . . 119.8
C25 C24 H24A . . 119.8
C26 C25 C27 . 3_566 120.6(10)
C26 C25 C24 . . 122.4(7)
C27 C25 C24 3_566 . 117.0(9)
C25 C26 C27 . . 122.0(7)
C25 C26 H26A . . 119.0
C27 C26 H26A . . 119.0
C26 C27 C25 . 3_566 117.3(11)
C26 C27 C21 . 3_566 121.0(11)
C25 C27 C21 3_566 3_566 121.5(11)
C22B C21B C27B . 3_566 123.2(17)
C22B C21B H21B . . 118.4
C27B C21B H21B 3_566 . 118.4
C21B C22B C23B . . 121.7(11)
C21B C22B H22B . . 119.1
C23B C22B H22B . . 119.1
C24B C23B C22B . . 120.7(9)
C24B C23B H23B . . 119.6
C22B C23B H23B . . 119.6
C23B C24B C25B . . 119.5(10)
C23B C24B H24B . . 120.2
C25B C24B H24B . . 120.2
C26B C25B C24B . . 123.4(12)
C26B C25B C27B . 3_566 116.7(17)
C24B C25B C27B . 3_566 119.9(16)
C25B C26B C27B . . 122.0(13)
C25B C26B H26B . . 119.0
C27B C26B H26B . . 119.0
C26B C27B C21B . 3_566 124(2)
C26B C27B C25B . 3_566 121(2)
C21B C27B C25B 3_566 3_566 114.7(19)

loop_
_geom_bond_atom_site_label_1
_geom_bond_atom_site_label_2
_geom_bond_site_symmetry_2
_geom_bond_distance
I1 C1 . 2.089(3)
I2 C8 . 2.090(3)
N1 C16 . 1.138(4)
N2 C17 . 1.137(4)
N3 C19 . 1.136(4)
N4 C20 . 1.137(4)
C1 C14 . 1.385(4)
C1 C2 . 1.392(4)
C2 C3 . 1.374(4)
C2 H2A . 0.9300
C3 C4 . 1.397(4)
C3 H3A . 0.9300
C4 C13 . 1.409(3)
C4 C5 . 1.472(4)
C5 C15 . 1.358(3)
C5 C6 . 1.474(4)
C6 C7 . 1.386(4)
C6 C11 . 1.410(3)
C7 C8 . 1.390(4)
C7 H7A . 0.9300
C8 C9 . 1.383(4)
C9 C10 . 1.380(4)
C9 H9A . 0.9300
C10 C11 . 1.390(4)
C10 H10A . 0.9300
C11 C12 . 1.465(3)
C12 C18 . 1.359(3)
C12 C13 . 1.477(3)
C13 C14 . 1.399(4)
C14 H14A . 0.9300
C15 C17 . 1.435(4)
C15 C16 . 1.439(4)
C18 C19 . 1.437(4)
C18 C20 . 1.442(4)
C21 C22 . 1.347(8)
C21 C27 3_566 1.43(2)
C21 H21A . 0.9300
C22 C23 . 1.411(8)
C22 H22A . 0.9300
C23 C24 . 1.361(8)
C23 H23A . 0.9300
C24 C25 . 1.435(6)
C24 H24A . 0.9300
C25 C26 . 1.385(7)
C25 C27 3_566 1.40(2)
C26 C27 . 1.389(7)
C26 H26A . 0.9300
C27 C25 3_566 1.40(2)
C27 C21 3_566 1.43(2)
C21B C22B . 1.343(10)
C21B C27B 3_566 1.41(4)
C21B H21B . 0.9300
C22B C23B . 1.410(10)
C22B H22B . 0.9300
C23B C24B . 1.363(10)
C23B H23B . 0.9300
C24B C25B . 1.436(8)
C24B H24B . 0.9300
C25B C26B . 1.383(9)
C25B C27B 3_566 1.50(4)
C26B C27B . 1.390(9)
C26B H26B . 0.9300
C27B C21B 3_566 1.42(4)
C27B C25B 3_566 1.50(4)

loop_
_geom_hbond_atom_site_label_D
_geom_hbond_atom_site_label_H
_geom_hbond_atom_site_label_A
_geom_hbond_site_symmetry_A
_geom_hbond_distance_DH
_geom_hbond_distance_HA
_geom_hbond_distance_DA
_geom_hbond_angle_DHA
C2 H2 N3 1_545 0.93 2.63 3.296(4) 129.2
C9 H9 N2 2_656 0.93 2.59 3.432(4) 151.3

loop_
_geom_torsion_atom_site_label_1
_geom_torsion_atom_site_label_2
_geom_torsion_atom_site_label_3
_geom_torsion_atom_site_label_4
_geom_torsion_site_symmetry_1
_geom_torsion_site_symmetry_4
_geom_torsion
C14 C1 C2 C3 . . -1.7(4)
I1 C1 C2 C3 . . 177.5(2)
C1 C2 C3 C4 . . 0.4(4)
C2 C3 C4 C13 . . 1.1(4)
C2 C3 C4 C5 . . -177.5(2)
C3 C4 C5 C15 . . -38.6(4)
C13 C4 C5 C15 . . 142.9(2)
C3 C4 C5 C6 . . 144.8(2)
C13 C4 C5 C6 . . -33.8(3)
C15 C5 C6 C7 . . 42.4(4)
C4 C5 C6 C7 . . -140.9(2)
C15 C5 C6 C11 . . -141.1(2)
C4 C5 C6 C11 . . 35.6(3)
C11 C6 C7 C8 . . 0.7(4)
C5 C6 C7 C8 . . 177.1(2)
C6 C7 C8 C9 . . 1.3(4)
C6 C7 C8 I2 . . -176.85(19)
C7 C8 C9 C10 . . -1.3(4)
I2 C8 C9 C10 . . 176.8(2)
C8 C9 C10 C11 . . -0.7(4)
C9 C10 C11 C6 . . 2.6(4)
C9 C10 C11 C12 . . -174.9(2)
C7 C6 C11 C10 . . -2.6(4)
C5 C6 C11 C10 . . -179.2(2)
C7 C6 C11 C12 . . 175.1(2)
C5 C6 C11 C12 . . -1.5(3)
C10 C11 C12 C18 . . -40.7(4)
C6 C11 C12 C18 . . 141.7(3)
C10 C11 C12 C13 . . 143.3(2)
C6 C11 C12 C13 . . -34.2(3)
C3 C4 C13 C14 . . -1.4(4)
C5 C4 C13 C14 . . 177.2(2)
C3 C4 C13 C12 . . 179.7(2)
C5 C4 C13 C12 . . -1.6(3)
C18 C12 C13 C14 . . 41.2(4)
C11 C12 C13 C14 . . -142.8(2)
C18 C12 C13 C4 . . -140.0(3)
C11 C12 C13 C4 . . 36.0(3)
C2 C1 C14 C13 . . 1.4(4)
I1 C1 C14 C13 . . -177.79(19)
C4 C13 C14 C1 . . 0.2(4)
C12 C13 C14 C1 . . 179.0(2)
C4 C5 C15 C17 . . -168.8(2)
C6 C5 C15 C17 . . 7.7(4)
C4 C5 C15 C16 . . 4.9(4)
C6 C5 C15 C16 . . -178.7(2)
C11 C12 C18 C19 . . -171.6(2)
C13 C12 C18 C19 . . 4.1(4)
C11 C12 C18 C20 . . -1.5(4)
C13 C12 C18 C20 . . 174.2(2)
C27 C21 C22 C23 3_566 . 1(2)
C21 C22 C23 C24 . . 1.2(14)
C22 C23 C24 C25 . . 0.0(18)
C23 C24 C25 C26 . . 177.2(19)
C23 C24 C25 C27 . 3_566 -3(3)
C27 C25 C26 C27 3_566 . -1(4)
C24 C25 C26 C27 . . 178.8(18)
C25 C26 C27 C25 . 3_566 1(4)
C25 C26 C27 C21 . 3_566 -175(2)
C27B C21B C22B C23B 3_566 . -4(4)
C21B C22B C23B C24B . . 1(3)
C22B C23B C24B C25B . . -1(3)
C23B C24B C25B C26B . . -177(4)
C23B C24B C25B C27B . 3_566 4(6)
C24B C25B C26B C27B . . -177(3)
C27B C25B C26B C27B 3_566 . 2(7)
C25B C26B C27B C21B . 3_566 174(4)
C25B C26B C27B C25B . 3_566 -2(7)
